data_7250820
loop_
_publ_author_name
'Kumar, Pretam'
'Gomila, Rosa M.'
'Frontera, Antonio'
'Pandey, Sushil K.'

_publ_section_title
;
 Establishing \s-hole tetrel bonds by hemidirected lead(ii)
 phosphonodithioates
;
_journal_issue 38
_journal_name_full CrystEngComm
_journal_page_first 6386
_journal_page_last 6396
_journal_paper_doi 10.1039/D5CE00611B
_journal_volume 27
_journal_year 2025
_chemical_formula_moiety 'C56 H56 O8 P4 Pb2 S8'
_chemical_formula_sum 'C56 H56 O8 P4 Pb2 S8'
_chemical_formula_weight 1651.74
_space_group_crystal_system monoclinic
_space_group_IT_number 14
_space_group_name_Hall '-P 2yn'
_space_group_name_H-M_alt 'P 1 21/n 1'
_atom_sites_solution_hydrogens geom
_atom_sites_solution_primary iterative
_audit_creation_date 2023-01-13
_audit_creation_method
;
Olex2 1.3
(compiled 2020.11.12 svn.r5f609507 for OlexSys, GUI svn.r6408)
;
_audit_update_record
;
2023-01-13 deposited with the CCDC.	2025-08-21 downloaded from the CCDC.
;
_cell_angle_alpha 90
_cell_angle_beta 103.996(4)
_cell_angle_gamma 90
_cell_formula_units_Z 2
_cell_length_a 10.3663(5)
_cell_length_b 23.2716(12)
_cell_length_c 13.8240(6)
_cell_measurement_reflns_used 4019
_cell_measurement_temperature 150.01(10)
_cell_measurement_theta_max 27.5550
_cell_measurement_theta_min 2.1720
_cell_volume 3235.9(3)
_computing_cell_refinement 'CrysAlisPro 1.171.42.49 (Rigaku OD, 2022)'
_computing_data_collection 'CrysAlisPro 1.171.42.49 (Rigaku OD, 2022)'
_computing_data_reduction 'CrysAlisPro 1.171.42.49 (Rigaku OD, 2022)'
_computing_molecular_graphics 'Olex2 1.3 (Dolomanov et al., 2009)'
_computing_publication_material 'Olex2 1.3 (Dolomanov et al., 2009)'
_computing_structure_refinement 'SHELXL 2018/3 (Sheldrick, 2015)'
_computing_structure_solution 'olex2.solve 1.3 (Bourhis et al., 2015)'
_diffrn_ambient_environment N~2~
_diffrn_ambient_temperature 150.01(10)
_diffrn_detector 'CCD plate'
_diffrn_detector_area_resol_mean 15.9974
_diffrn_detector_type Eos
_diffrn_measured_fraction_theta_full 0.998
_diffrn_measured_fraction_theta_max 0.882
_diffrn_measurement_details
;
List of Runs (angles in degrees, time in seconds):

  # Type    Start    End  Width  t~exp~   \w     \q     \k     \f   Frames
#--------------------------------------------------------------------------
  1  \w    -22.00  37.00   1.00   49.87    --  -27.72 -19.00 -30.00   59
  2  \w     39.00 116.00   1.00   49.87    --   28.04 178.00-120.00   77
  3  \w      2.00 105.00   1.00   49.87    --   28.04  57.00 -60.00  103
;
_diffrn_measurement_device 'four-circle diffractometer'
_diffrn_measurement_device_type 'SuperNova, Dual, Cu at home/near, Eos'
_diffrn_measurement_method '\w scans'
_diffrn_orient_matrix_type 'CrysAlisPro convention (1999,Acta A55,543-557)'
_diffrn_orient_matrix_UB_11 0.0290957000
_diffrn_orient_matrix_UB_12 -0.0273233000
_diffrn_orient_matrix_UB_13 0.0138560000
_diffrn_orient_matrix_UB_21 0.0496668000
_diffrn_orient_matrix_UB_22 0.0131157000
_diffrn_orient_matrix_UB_23 0.0379514000
_diffrn_orient_matrix_UB_31 -0.0406604000
_diffrn_orient_matrix_UB_32 -0.0034107000
_diffrn_orient_matrix_UB_33 0.0341114000
_diffrn_radiation_monochromator mirror
_diffrn_radiation_probe x-ray
_diffrn_radiation_type 'Mo K\a'
_diffrn_radiation_wavelength 0.71073
_diffrn_reflns_av_R_equivalents 0.0479
_diffrn_reflns_av_unetI/netI 0.0901
_diffrn_reflns_Laue_measured_fraction_full 0.998
_diffrn_reflns_Laue_measured_fraction_max 0.882
_diffrn_reflns_limit_h_max 13
_diffrn_reflns_limit_h_min -12
_diffrn_reflns_limit_k_max 30
_diffrn_reflns_limit_k_min -21
_diffrn_reflns_limit_l_max 18
_diffrn_reflns_limit_l_min -17
_diffrn_reflns_number 11231
_diffrn_reflns_point_group_measured_fraction_full 0.998
_diffrn_reflns_point_group_measured_fraction_max 0.882
_diffrn_reflns_theta_full 25.242
_diffrn_reflns_theta_max 28.194
_diffrn_reflns_theta_min 1.750
_diffrn_source 'micro-focus sealed X-ray tube'
_diffrn_source_type 'SuperNova (Mo) X-ray Source'
_exptl_absorpt_coefficient_mu 5.602
_exptl_absorpt_correction_T_max 1.00000
_exptl_absorpt_correction_T_min 0.16997
_exptl_absorpt_correction_type multi-scan
_exptl_absorpt_process_details
;
CrysAlisPro 1.171.42.49 (Rigaku Oxford Diffraction, 2022)
Empirical absorption correction using spherical harmonics,
implemented in SCALE3 ABSPACK scaling algorithm.
;
_exptl_crystal_colour 'clear light colourless'
_exptl_crystal_colour_lustre clear
_exptl_crystal_colour_modifier light
_exptl_crystal_colour_primary colourless
_exptl_crystal_density_diffrn 1.695
_exptl_crystal_description block
_exptl_crystal_F_000 1616
_exptl_crystal_size_max 0.3
_exptl_crystal_size_mid 0.2
_exptl_crystal_size_min 0.1
_refine_diff_density_max 3.678
_refine_diff_density_min -1.875
_refine_diff_density_rms 0.238
_refine_ls_extinction_method none
_refine_ls_goodness_of_fit_ref 1.299
_refine_ls_hydrogen_treatment constr
_refine_ls_matrix_type full
_refine_ls_number_parameters 356
_refine_ls_number_reflns 7020
_refine_ls_number_restraints 0
_refine_ls_restrained_S_all 1.299
_refine_ls_R_factor_all 0.1234
_refine_ls_R_factor_gt 0.0899
_refine_ls_shift/su_max 0.019
_refine_ls_shift/su_mean 0.001
_refine_ls_structure_factor_coef Fsqd
_refine_ls_weighting_details 'w=1/[\s^2^(Fo^2^)+(0.1000P)^2^] where P=(Fo^2^+2Fc^2^)/3'
_refine_ls_weighting_scheme calc
_refine_ls_wR_factor_gt 0.2264
_refine_ls_wR_factor_ref 0.2502
_reflns_Friedel_coverage 0.000
_reflns_number_gt 4936
_reflns_number_total 7020
_reflns_threshold_expression 'I > 2\s(I)'
_cod_data_source_file d5ce00611b2.cif
_cod_data_source_block pblrpc_lt_mo
_cod_depositor_comments 'Adding full bibliography for 7250819--7250820.cif.'
_cod_database_code 7250820
_shelx_shelxl_version_number 2018/3
_chemical_oxdiff_formula 'c h n o Pb'
_shelx_space_group_comment
;
The symmetry employed for this shelxl refinement is uniquely defined
by the following loop, which should always be used as a source of
symmetry information in preference to the above space-group names.
They are only intended as comments.
;
_shelx_estimated_absorpt_t_max 0.604
_shelx_estimated_absorpt_t_min 0.284
_reflns_odcompleteness_completeness 99.50
_reflns_odcompleteness_iscentric 1
_reflns_odcompleteness_theta 26.32
_olex2_refinement_description
;
1. Fixed Uiso
 At 1.2 times of:
  All C(H) groups
 At 1.5 times of:
  All C(H,H,H) groups
2.a Aromatic/amide H refined with riding coordinates:
 C6(H6), C5(H5), C12(H12), C27(H27), C20(H20), C23(H23), C19(H19), C13(H13),
 C24(H24), C10(H10), C26(H26), C16(H16), C9(H9), C3(H3), C17(H17), C2(H2)
2.b Idealised Me refined as rotating group:
 C28(H28A,H28B,H28C), C7(H7A,H7B,H7C), C21(H21A,H21B,H21C), C14(H14A,H14B,H14C)
;
_olex2_submission_special_instructions 'No special instructions were received'
_oxdiff_exptl_absorpt_empirical_details
;
Empirical correction (ABSPACK) includes:
- Absorption correction using spherical harmonics
- Frame scaling
;
_oxdiff_exptl_absorpt_empirical_full_max 5.476
_oxdiff_exptl_absorpt_empirical_full_min 0.466

loop_
_space_group_symop_operation_xyz
'x, y, z'
'-x+1/2, y+1/2, -z+1/2'
'-x, -y, -z'
'x-1/2, -y-1/2, z-1/2'

loop_
_atom_site_label
_atom_site_type_symbol
_atom_site_fract_x
_atom_site_fract_y
_atom_site_fract_z
_atom_site_U_iso_or_equiv
_atom_site_adp_type
_atom_site_occupancy
_atom_site_site_symmetry_order
_atom_site_calc_flag
_atom_site_refinement_flags_posn
_atom_site_refinement_flags_adp
_atom_site_refinement_flags_occupancy
_atom_site_disorder_assembly
_atom_site_disorder_group
Pb1 Pb 0.37078(5) 0.58131(2) 0.48007(3) 0.0507(2) Uani 1 1 d . . . . .
S1 S 0.4746(2) 0.67974(14) 0.4209(2) 0.0390(7) Uani 1 1 d . . . . .
S2 S 0.1525(2) 0.65534(15) 0.3786(2) 0.0389(7) Uani 1 1 d . . . . .
P2 P 0.3266(3) 0.46335(16) 0.2967(2) 0.0391(8) Uani 1 1 d . . . . .
S4 S 0.3288(3) 0.42993(18) 0.4284(2) 0.0522(9) Uani 1 1 d . . . . .
S3 S 0.4153(3) 0.53956(17) 0.3047(3) 0.0512(9) Uani 1 1 d . . . . .
P1 P 0.2914(3) 0.70724(18) 0.3562(4) 0.0616(12) Uani 1 1 d . . . . .
O3 O 0.3919(8) 0.4204(4) 0.2321(6) 0.046(2) Uani 1 1 d . . . . .
O4 O -0.2120(9) 0.4652(5) 0.0240(7) 0.063(3) Uani 1 1 d . . . . .
O2 O 0.2917(11) 0.7133(7) -0.0832(9) 0.081(4) Uani 1 1 d . . . . .
O1 O 0.2720(11) 0.7725(5) 0.3725(10) 0.083(4) Uani 1 1 d . . . . .
C22 C 0.1636(10) 0.4653(5) 0.2147(7) 0.034(3) Uani 1 1 d . . . . .
C6 C 0.3918(11) 0.8010(7) 0.5392(9) 0.045(3) Uani 1 1 d . . . . .
H6 H 0.474881 0.791834 0.525464 0.054 Uiso 1 1 calc R U . . .
C15 C 0.5236(12) 0.4018(6) 0.2642(9) 0.044(3) Uani 1 1 d . . . . .
C5 C 0.3875(11) 0.8281(7) 0.6257(9) 0.045(3) Uani 1 1 d . . . . .
H5 H 0.467069 0.837006 0.674003 0.055 Uiso 1 1 calc R U . . .
C12 C 0.2844(12) 0.6670(6) 0.0638(9) 0.045(3) Uani 1 1 d . . . . .
H12 H 0.287139 0.631571 0.030147 0.054 Uiso 1 1 calc R U . . .
C27 C 0.0904(11) 0.5157(6) 0.2007(9) 0.044(3) Uani 1 1 d . . . . .
H27 H 0.127106 0.549827 0.234081 0.053 Uiso 1 1 calc R U . . .
C20 C 0.5502(11) 0.3479(6) 0.3070(8) 0.042(3) Uani 1 1 d . . . . .
H20 H 0.479937 0.324064 0.316579 0.050 Uiso 1 1 calc R U . . .
C23 C 0.1070(11) 0.4158(6) 0.1661(9) 0.045(3) Uani 1 1 d . . . . .
H23 H 0.156217 0.380985 0.175325 0.054 Uiso 1 1 calc R U . . .
C11 C 0.2851(11) 0.7180(7) 0.0130(9) 0.046(3) Uani 1 1 d . . . . .
C19 C 0.6811(12) 0.3292(7) 0.3356(9) 0.050(4) Uani 1 1 d . . . . .
H19 H 0.700200 0.292316 0.365021 0.060 Uiso 1 1 calc R U . . .
C13 C 0.2799(11) 0.6666(8) 0.1606(10) 0.054(4) Uani 1 1 d . . . . .
H13 H 0.277798 0.631052 0.194001 0.065 Uiso 1 1 calc R U . . .
C24 C -0.0158(13) 0.4165(6) 0.1064(10) 0.052(3) Uani 1 1 d . . . . .
H24 H -0.053972 0.381946 0.075530 0.062 Uiso 1 1 calc R U . . .
C8 C 0.2784(11) 0.7181(9) 0.2117(11) 0.064(5) Uani 1 1 d . . . . .
C25 C -0.0890(11) 0.4682(7) 0.0890(8) 0.044(3) Uani 1 1 d . . . . .
C10 C 0.2800(11) 0.7685(7) 0.0635(13) 0.057(4) Uani 1 1 d . . . . .
H10 H 0.277528 0.803952 0.029092 0.068 Uiso 1 1 calc R U . . .
C26 C -0.0382(11) 0.5165(7) 0.1373(9) 0.048(3) Uani 1 1 d . . . . .
H26 H -0.088976 0.550931 0.128665 0.057 Uiso 1 1 calc R U . . .
C18 C 0.7821(13) 0.3628(9) 0.3222(11) 0.072(5) Uani 1 1 d . . . . .
C4 C 0.2639(13) 0.8424(8) 0.6417(11) 0.060(4) Uani 1 1 d . . . . .
C16 C 0.6300(13) 0.4355(8) 0.2496(11) 0.059(4) Uani 1 1 d . . . . .
H16 H 0.612876 0.472202 0.219143 0.070 Uiso 1 1 calc R U . . .
C9 C 0.2783(11) 0.7688(8) 0.1630(14) 0.068(5) Uani 1 1 d . . . . .
H9 H 0.277202 0.804204 0.197069 0.082 Uiso 1 1 calc R U . . .
C28 C -0.2890(13) 0.5142(9) 0.0048(11) 0.074(5) Uani 1 1 d . . . . .
H28A H -0.249930 0.540914 -0.035070 0.111 Uiso 1 1 calc R U . . .
H28B H -0.292439 0.532612 0.067897 0.111 Uiso 1 1 calc R U . . .
H28C H -0.379151 0.503992 -0.032088 0.111 Uiso 1 1 calc R U . . .
C3 C 0.1476(13) 0.8289(8) 0.5747(12) 0.064(5) Uani 1 1 d . . . . .
H3 H 0.064326 0.838853 0.587314 0.077 Uiso 1 1 calc R U . . .
C1 C 0.2753(12) 0.7872(8) 0.4722(9) 0.059(5) Uani 1 1 d . . . . .
C17 C 0.7568(16) 0.4161(7) 0.2788(13) 0.066(4) Uani 1 1 d . . . . .
H17 H 0.828151 0.439257 0.269263 0.079 Uiso 1 1 calc R U . . .
C2 C 0.1538(14) 0.8013(9) 0.4903(11) 0.076(6) Uani 1 1 d . . . . .
H2 H 0.074073 0.791442 0.442991 0.091 Uiso 1 1 calc R U . . .
C7 C 0.2599(18) 0.8789(10) 0.7297(14) 0.087(6) Uani 1 1 d . . . . .
H7A H 0.300046 0.857968 0.791087 0.130 Uiso 1 1 calc R U . . .
H7B H 0.167369 0.888250 0.728510 0.130 Uiso 1 1 calc R U . . .
H7C H 0.309661 0.914437 0.727134 0.130 Uiso 1 1 calc R U . . .
C21 C 0.9253(14) 0.3387(11) 0.3497(15) 0.099(7) Uani 1 1 d . . . . .
H21A H 0.935254 0.312243 0.406188 0.148 Uiso 1 1 calc R U . . .
H21B H 0.988580 0.370479 0.368057 0.148 Uiso 1 1 calc R U . . .
H21C H 0.942974 0.318157 0.292389 0.148 Uiso 1 1 calc R U . . .
C14 C 0.298(3) 0.7638(15) -0.1303(16) 0.144(13) Uani 1 1 d . . . . .
H14A H 0.287858 0.756764 -0.201689 0.217 Uiso 1 1 calc R U . . .
H14B H 0.384712 0.781920 -0.102627 0.217 Uiso 1 1 calc R U . . .
H14C H 0.227179 0.789286 -0.120744 0.217 Uiso 1 1 calc R U . . .

loop_
_atom_site_aniso_label
_atom_site_aniso_U_11
_atom_site_aniso_U_22
_atom_site_aniso_U_33
_atom_site_aniso_U_23
_atom_site_aniso_U_13
_atom_site_aniso_U_12
Pb1 0.0583(3) 0.0464(4) 0.0388(3) 0.0091(2) -0.0047(2) -0.0045(2)
S1 0.0249(12) 0.0435(19) 0.0420(16) 0.0045(14) -0.0044(10) 0.0028(12)
S2 0.0268(12) 0.049(2) 0.0396(15) 0.0034(14) 0.0061(10) -0.0020(12)
P2 0.0368(14) 0.045(2) 0.0320(15) -0.0018(14) 0.0008(11) 0.0089(14)
S4 0.0473(16) 0.067(3) 0.0374(16) 0.0066(16) 0.0014(13) 0.0156(16)
S3 0.0473(16) 0.053(2) 0.0496(19) -0.0031(16) 0.0036(13) -0.0008(15)
P1 0.0245(14) 0.043(2) 0.112(3) 0.025(2) 0.0067(16) 0.0030(14)
O3 0.047(4) 0.056(6) 0.034(4) -0.007(4) 0.006(3) 0.011(4)
O4 0.046(5) 0.063(7) 0.069(6) 0.001(5) -0.006(4) -0.002(5)
O2 0.065(6) 0.126(13) 0.058(7) 0.024(8) 0.026(5) 0.008(7)
O1 0.076(7) 0.054(8) 0.111(10) 0.020(7) 0.005(6) -0.001(6)
C22 0.038(5) 0.037(7) 0.025(5) 0.001(5) 0.007(4) 0.008(5)
C6 0.029(5) 0.065(10) 0.041(7) -0.008(6) 0.009(5) -0.011(6)
C15 0.041(6) 0.055(9) 0.034(6) 0.008(6) 0.004(5) 0.011(6)
C5 0.035(6) 0.065(10) 0.035(6) 0.000(6) 0.006(5) -0.010(6)
C12 0.046(6) 0.051(9) 0.033(6) -0.010(6) 0.002(5) -0.005(6)
C27 0.037(6) 0.046(8) 0.046(7) -0.001(6) 0.003(5) 0.009(6)
C20 0.036(6) 0.059(9) 0.036(6) -0.008(6) 0.020(5) 0.002(6)
C23 0.038(6) 0.041(8) 0.051(7) 0.003(6) 0.003(5) 0.005(5)
C11 0.032(6) 0.069(11) 0.039(7) 0.002(7) 0.011(5) 0.001(6)
C19 0.046(7) 0.069(11) 0.037(6) 0.005(6) 0.015(5) 0.020(7)
C13 0.029(6) 0.087(13) 0.044(7) 0.018(7) 0.003(5) 0.002(6)
C24 0.053(7) 0.044(9) 0.052(8) -0.011(7) 0.000(6) -0.008(6)
C8 0.025(6) 0.108(16) 0.054(9) -0.039(10) -0.001(5) 0.000(7)
C25 0.043(6) 0.058(10) 0.029(6) 0.006(6) 0.003(5) -0.012(6)
C10 0.029(6) 0.055(10) 0.084(11) 0.013(8) 0.011(6) 0.003(6)
C26 0.036(6) 0.049(9) 0.054(8) 0.002(7) 0.002(5) 0.011(6)
C18 0.038(7) 0.126(17) 0.060(9) 0.020(10) 0.027(6) 0.029(9)
C4 0.047(7) 0.079(12) 0.054(8) -0.020(8) 0.015(6) 0.001(7)
C16 0.052(7) 0.073(12) 0.057(8) 0.012(8) 0.023(6) 0.008(7)
C9 0.022(6) 0.072(12) 0.107(14) -0.055(11) 0.011(7) -0.006(7)
C28 0.043(7) 0.109(16) 0.065(9) 0.031(10) 0.000(6) 0.016(8)
C3 0.045(7) 0.080(13) 0.075(10) -0.032(9) 0.030(7) -0.020(7)
C1 0.040(6) 0.116(15) 0.025(6) -0.019(7) 0.016(5) -0.023(7)
C17 0.059(8) 0.062(12) 0.085(11) 0.016(9) 0.036(8) 0.018(8)
C2 0.043(7) 0.122(17) 0.057(9) -0.010(10) 0.003(6) -0.035(9)
C7 0.078(11) 0.098(17) 0.083(12) -0.024(12) 0.017(9) 0.002(11)
C21 0.040(8) 0.16(2) 0.109(15) 0.013(14) 0.034(8) 0.033(11)
C14 0.121(19) 0.24(4) 0.059(13) -0.016(18) -0.005(12) -0.03(2)

loop_
_atom_type_symbol
_atom_type_description
_atom_type_scat_dispersion_real
_atom_type_scat_dispersion_imag
_atom_type_scat_source
C C 0.0033 0.0016 'International Tables Vol C Tables 4.2.6.8 and 6.1.1.4'
H H 0.0000 0.0000 'International Tables Vol C Tables 4.2.6.8 and 6.1.1.4'
O O 0.0106 0.0060 'International Tables Vol C Tables 4.2.6.8 and 6.1.1.4'
P P 0.1023 0.0942 'International Tables Vol C Tables 4.2.6.8 and 6.1.1.4'
Pb Pb -3.3944 10.1111 'International Tables Vol C Tables 4.2.6.8 and 6.1.1.4'
S S 0.1246 0.1234 'International Tables Vol C Tables 4.2.6.8 and 6.1.1.4'

loop_
_geom_angle_atom_site_label_1
_geom_angle_atom_site_label_2
_geom_angle_atom_site_label_3
_geom_angle
_geom_angle_site_symmetry_1
_geom_angle_site_symmetry_3
_geom_angle_publ_flag
S1 Pb1 S2 71.21(8) . . ?
S1 Pb1 S4 76.23(9) . 3_666 ?
S1 Pb1 S3 82.55(11) . . ?
S2 Pb1 S4 146.92(10) . 3_666 ?
S3 Pb1 S2 93.47(9) . . ?
S3 Pb1 S4 87.91(9) . 3_666 ?
P1 S1 Pb1 90.09(15) . . ?
P1 S2 Pb1 85.76(13) . . ?
S4 P2 S3 113.5(2) . . ?
O3 P2 S4 111.0(4) . . ?
O3 P2 S3 109.7(4) . . ?
O3 P2 C22 97.1(5) . . ?
C22 P2 S4 113.1(4) . . ?
C22 P2 S3 111.4(4) . . ?
P2 S4 Pb1 101.40(16) . 3_666 ?
P2 S3 Pb1 100.94(17) . . ?
S2 P1 S1 112.8(2) . . ?
S2 P1 C8 111.3(5) . . ?
O1 P1 S1 112.9(5) . . ?
O1 P1 S2 117.0(5) . . ?
O1 P1 C8 92.4(8) . . ?
C8 P1 S1 108.4(4) . . ?
C15 O3 P2 122.0(8) . . ?
C25 O4 C28 119.1(13) . . ?
C11 O2 C14 115.0(17) . . ?
C1 O1 P1 113.8(11) . . ?
C27 C22 P2 120.6(9) . . ?
C27 C22 C23 118.8(10) . . ?
C23 C22 P2 120.5(9) . . ?
C5 C6 H6 120.3 . . ?
C5 C6 C1 119.5(11) . . ?
C1 C6 H6 120.3 . . ?
O3 C15 C16 121.4(12) . . ?
C20 C15 O3 119.6(12) . . ?
C20 C15 C16 118.9(11) . . ?
C6 C5 H5 120.8 . . ?
C6 C5 C4 118.5(11) . . ?
C4 C5 H5 120.8 . . ?
C11 C12 H12 119.5 . . ?
C13 C12 H12 119.5 . . ?
C13 C12 C11 121.0(14) . . ?
C22 C27 H27 119.9 . . ?
C22 C27 C26 120.1(13) . . ?
C26 C27 H27 119.9 . . ?
C15 C20 H20 120.5 . . ?
C15 C20 C19 119.0(13) . . ?
C19 C20 H20 120.5 . . ?
C22 C23 H23 119.5 . . ?
C24 C23 C22 121.1(13) . . ?
C24 C23 H23 119.5 . . ?
O2 C11 C12 116.0(14) . . ?
O2 C11 C10 125.9(15) . . ?
C10 C11 C12 118.1(12) . . ?
C20 C19 H19 119.5 . . ?
C18 C19 C20 121.0(15) . . ?
C18 C19 H19 119.5 . . ?
C12 C13 H13 119.9 . . ?
C12 C13 C8 120.3(16) . . ?
C8 C13 H13 119.9 . . ?
C23 C24 H24 119.8 . . ?
C23 C24 C25 120.4(13) . . ?
C25 C24 H24 119.8 . . ?
C13 C8 P1 113.2(14) . . ?
C9 C8 P1 126.9(13) . . ?
C9 C8 C13 119.6(14) . . ?
O4 C25 C24 116.3(12) . . ?
C26 C25 O4 123.8(13) . . ?
C26 C25 C24 119.8(11) . . ?
C11 C10 H10 119.2 . . ?
C11 C10 C9 121.6(15) . . ?
C9 C10 H10 119.2 . . ?
C27 C26 H26 120.2 . . ?
C25 C26 C27 119.7(13) . . ?
C25 C26 H26 120.2 . . ?
C19 C18 C17 120.6(13) . . ?
C19 C18 C21 119.0(17) . . ?
C17 C18 C21 120.3(16) . . ?
C5 C4 C7 118.3(13) . . ?
C3 C4 C5 122.1(13) . . ?
C3 C4 C7 119.3(14) . . ?
C15 C16 H16 119.7 . . ?
C17 C16 C15 120.6(16) . . ?
C17 C16 H16 119.7 . . ?
C8 C9 C10 119.4(14) . . ?
C8 C9 H9 120.3 . . ?
C10 C9 H9 120.3 . . ?
O4 C28 H28A 109.5 . . ?
O4 C28 H28B 109.5 . . ?
O4 C28 H28C 109.5 . . ?
H28A C28 H28B 109.5 . . ?
H28A C28 H28C 109.5 . . ?
H28B C28 H28C 109.5 . . ?
C4 C3 H3 120.7 . . ?
C2 C3 C4 118.5(13) . . ?
C2 C3 H3 120.7 . . ?
C6 C1 O1 121.8(11) . . ?
C6 C1 C2 120.9(12) . . ?
C2 C1 O1 115.3(11) . . ?
C18 C17 H17 120.0 . . ?
C16 C17 C18 119.9(16) . . ?
C16 C17 H17 120.0 . . ?
C3 C2 C1 120.5(12) . . ?
C3 C2 H2 119.8 . . ?
C1 C2 H2 119.8 . . ?
C4 C7 H7A 109.5 . . ?
C4 C7 H7B 109.5 . . ?
C4 C7 H7C 109.5 . . ?
H7A C7 H7B 109.5 . . ?
H7A C7 H7C 109.5 . . ?
H7B C7 H7C 109.5 . . ?
C18 C21 H21A 109.5 . . ?
C18 C21 H21B 109.5 . . ?
C18 C21 H21C 109.5 . . ?
H21A C21 H21B 109.5 . . ?
H21A C21 H21C 109.5 . . ?
H21B C21 H21C 109.5 . . ?
O2 C14 H14A 109.5 . . ?
O2 C14 H14B 109.5 . . ?
O2 C14 H14C 109.5 . . ?
H14A C14 H14B 109.5 . . ?
H14A C14 H14C 109.5 . . ?
H14B C14 H14C 109.5 . . ?

loop_
_geom_bond_atom_site_label_1
_geom_bond_atom_site_label_2
_geom_bond_distance
_geom_bond_site_symmetry_2
_geom_bond_publ_flag
Pb1 S1 2.739(3) . ?
Pb1 S2 2.919(3) . ?
Pb1 S4 3.076(3) 3_666 ?
Pb1 S3 2.752(4) . ?
S1 P1 1.999(4) . ?
S2 P1 1.960(5) . ?
P2 S4 1.975(5) . ?
P2 S3 1.988(5) . ?
P2 O3 1.597(9) . ?
P2 C22 1.793(10) . ?
P1 O1 1.556(13) . ?
P1 C8 1.986(17) . ?
O3 C15 1.398(14) . ?
O4 C25 1.372(13) . ?
O4 C28 1.381(19) . ?
O2 C11 1.352(16) . ?
O2 C14 1.35(3) . ?
O1 C1 1.412(17) . ?
C22 C27 1.385(17) . ?
C22 C23 1.389(17) . ?
C6 H6 0.9500 . ?
C6 C5 1.361(17) . ?
C6 C1 1.371(15) . ?
C15 C20 1.386(19) . ?
C15 C16 1.41(2) . ?
C5 H5 0.9500 . ?
C5 C4 1.393(18) . ?
C12 H12 0.9500 . ?
C12 C11 1.38(2) . ?
C12 C13 1.350(17) . ?
C27 H27 0.9500 . ?
C27 C26 1.407(15) . ?
C20 H20 0.9500 . ?
C20 C19 1.389(16) . ?
C23 H23 0.9500 . ?
C23 C24 1.340(17) . ?
C11 C10 1.37(2) . ?
C19 H19 0.9500 . ?
C19 C18 1.35(2) . ?
C13 H13 0.9500 . ?
C13 C8 1.39(2) . ?
C24 H24 0.9500 . ?
C24 C25 1.41(2) . ?
C8 C9 1.36(3) . ?
C25 C26 1.348(19) . ?
C10 H10 0.9500 . ?
C10 C9 1.38(2) . ?
C26 H26 0.9500 . ?
C18 C17 1.38(2) . ?
C18 C21 1.546(19) . ?
C4 C3 1.367(19) . ?
C4 C7 1.49(2) . ?
C16 H16 0.9500 . ?
C16 C17 1.36(2) . ?
C9 H9 0.9500 . ?
C28 H28A 0.9800 . ?
C28 H28B 0.9800 . ?
C28 H28C 0.9800 . ?
C3 H3 0.9500 . ?
C3 C2 1.35(2) . ?
C1 C2 1.38(2) . ?
C17 H17 0.9500 . ?
C2 H2 0.9500 . ?
C7 H7A 0.9800 . ?
C7 H7B 0.9800 . ?
C7 H7C 0.9800 . ?
C21 H21A 0.9800 . ?
C21 H21B 0.9800 . ?
C21 H21C 0.9800 . ?
C14 H14A 0.9800 . ?
C14 H14B 0.9800 . ?
C14 H14C 0.9800 . ?

loop_
_geom_torsion_atom_site_label_1
_geom_torsion_atom_site_label_2
_geom_torsion_atom_site_label_3
_geom_torsion_atom_site_label_4
_geom_torsion
_geom_torsion_site_symmetry_1
_geom_torsion_site_symmetry_2
_geom_torsion_site_symmetry_3
_geom_torsion_site_symmetry_4
_geom_torsion_publ_flag
S1 P1 O1 C1 -68.2(10) . . . . ?
S2 P1 O1 C1 65.2(10) . . . . ?
P2 O3 C15 C20 100.5(13) . . . . ?
P2 O3 C15 C16 -82.7(14) . . . . ?
P2 C22 C27 C26 -179.0(10) . . . . ?
P2 C22 C23 C24 178.5(11) . . . . ?
S4 P2 O3 C15 -59.9(10) . . . . ?
S4 P2 C22 C27 100.6(10) . . . . ?
S4 P2 C22 C23 -77.6(10) . . . . ?
S3 P2 O3 C15 66.2(10) . . . . ?
S3 P2 C22 C27 -28.6(11) . . . . ?
S3 P2 C22 C23 153.2(9) . . . . ?
P1 O1 C1 C6 89.4(18) . . . . ?
P1 O1 C1 C2 -106.9(17) . . . . ?
P1 C8 C9 C10 174.5(9) . . . . ?
O3 P2 C22 C27 -143.0(10) . . . . ?
O3 P2 C22 C23 38.8(11) . . . . ?
O3 C15 C20 C19 177.9(11) . . . . ?
O3 C15 C16 C17 -178.1(13) . . . . ?
O4 C25 C26 C27 -178.4(12) . . . . ?
O2 C11 C10 C9 -177.5(11) . . . . ?
O1 C1 C2 C3 -164.0(17) . . . . ?
C22 P2 O3 C15 -178.0(10) . . . . ?
C22 C27 C26 C25 -1(2) . . . . ?
C22 C23 C24 C25 2(2) . . . . ?
C6 C5 C4 C3 2(3) . . . . ?
C6 C5 C4 C7 -171.8(17) . . . . ?
C6 C1 C2 C3 0(3) . . . . ?
C15 C20 C19 C18 -0.1(19) . . . . ?
C15 C16 C17 C18 1(2) . . . . ?
C5 C6 C1 O1 164.0(15) . . . . ?
C5 C6 C1 C2 1(3) . . . . ?
C5 C4 C3 C2 0(3) . . . . ?
C12 C11 C10 C9 2.0(17) . . . . ?
C12 C13 C8 P1 -173.8(9) . . . . ?
C12 C13 C8 C9 1.5(18) . . . . ?
C27 C22 C23 C24 0.3(19) . . . . ?
C20 C15 C16 C17 -1(2) . . . . ?
C20 C19 C18 C17 -1(2) . . . . ?
C20 C19 C18 C21 -176.6(14) . . . . ?
C23 C22 C27 C26 -0.8(19) . . . . ?
C23 C24 C25 O4 177.7(12) . . . . ?
C23 C24 C25 C26 -4(2) . . . . ?
C11 C12 C13 C8 -1.2(17) . . . . ?
C11 C10 C9 C8 -1.7(18) . . . . ?
C19 C18 C17 C16 0(3) . . . . ?
C13 C12 C11 O2 179.0(10) . . . . ?
C13 C12 C11 C10 -0.5(17) . . . . ?
C13 C8 C9 C10 -0.1(18) . . . . ?
C24 C25 C26 C27 3(2) . . . . ?
C8 P1 O1 C1 -179.4(9) . . . . ?
C4 C3 C2 C1 0(3) . . . . ?
C16 C15 C20 C19 1.0(19) . . . . ?
C28 O4 C25 C24 179.3(13) . . . . ?
C28 O4 C25 C26 1.0(19) . . . . ?
C1 C6 C5 C4 -2(2) . . . . ?
C7 C4 C3 C2 172.9(19) . . . . ?
C21 C18 C17 C16 176.3(16) . . . . ?
C14 O2 C11 C12 -177.2(15) . . . . ?
C14 O2 C11 C10 2(2) . . . . ?
